data_2206027
loop_
_publ_author_name
'Jones, Helen P.'
'Gillon, Amy L.'
'Davey, Roger J.'

_publ_section_title
;
 A co-crystal of ethylenediammonium bis(3,5-dinitrobenzoate) and
 3,5-dinitrobenzoic acid
;
_journal_issue 6
_journal_name_full 'Acta Crystallographica Section E'
_journal_page_first o1823
_journal_page_last o1825
_journal_paper_doi 10.1107/S1600536805015333
_journal_volume 61
_journal_year 2005
_chemical_formula_iupac 'C2 H10 N2 2+, 2(C7 H3 N2 O6 -), 2(C7 H4 N2 O6)'
_chemical_formula_moiety 'C2 H10 N2 2+, 2(C7 H3 N2 O6 -), 2(C7 H4 N2 O6)'
_chemical_formula_structural 'C30 H24 N10 O24'
_chemical_formula_sum 'C30 H24 N10 O24'
_chemical_formula_weight 908.6
_chemical_name_systematic
;
ethylenediaminium--3,5-dinitrobenzoate--3,5-dinitrobenzoic acid (1/2/2),
C~2~H~10~N~2~^2+^.2C~7~H~3~N~2~O~6~^-^.2C~7~H~4~N~2~O~6~
;
_space_group_IT_number 2
_symmetry_cell_setting triclinic
_symmetry_space_group_name_Hall '-P 1'
_symmetry_space_group_name_H-M 'P -1'
_atom_sites_solution_hydrogens geom
_atom_sites_solution_primary direct
_atom_sites_solution_secondary difmap
_cell_angle_alpha 91.838(2)
_cell_angle_beta 96.230(2)
_cell_angle_gamma 98.7100(10)
_cell_formula_units_Z 1
_cell_length_a 7.0452(3)
_cell_length_b 11.2345(4)
_cell_length_c 11.7627(5)
_cell_measurement_reflns_used 5294
_cell_measurement_temperature 293(2)
_cell_measurement_theta_max 25.028
_cell_measurement_theta_min 0.998
_cell_volume 913.72(6)
_computing_cell_refinement 'HKL Scalepack (Otwinowski & Minor, 1997)'
_computing_data_collection 'Collect (Nonius, 2000)'
_computing_data_reduction 'HKL Denzo (Otwinowski & Minor, 1997) and Scalepack'
_computing_molecular_graphics 'Ortep-3 for Windows (Farrugia, 1997)'
_computing_publication_material 'WinGX (Farrugia, 1999)'
_computing_structure_refinement 'SHELXL97 (Sheldrick, 1997)'
_computing_structure_solution 'SHELXS97 (Sheldrick, 1997)'
_diffrn_ambient_temperature 293(2)
_diffrn_measured_fraction_theta_full 0.982
_diffrn_measured_fraction_theta_max 0.982
_diffrn_measurement_device '95mm CCD camera on \k-goniostat'
_diffrn_measurement_device_type 'Nonius KappaCCD'
_diffrn_measurement_method '\f or \w scans?'
_diffrn_radiation_monochromator graphite
_diffrn_radiation_type MoK\a
_diffrn_radiation_wavelength 0.71073
_diffrn_reflns_av_R_equivalents 0.0464
_diffrn_reflns_limit_h_max 8
_diffrn_reflns_limit_h_min -8
_diffrn_reflns_limit_k_max 13
_diffrn_reflns_limit_k_min -13
_diffrn_reflns_limit_l_max 12
_diffrn_reflns_limit_l_min -14
_diffrn_reflns_number 8852
_diffrn_reflns_reduction_process
;
 Scaled and merged with SORTAV
 R.H. Blessing, (1987) Cryst. Rev. 1, 3-58
 R.H. Blessing, (1989) J. Appl. Cryst. 22, 396-397
;
_diffrn_reflns_theta_full 25.19
_diffrn_reflns_theta_max 25.19
_diffrn_reflns_theta_min 2.47
_exptl_absorpt_coefficient_mu 0.146
_exptl_absorpt_correction_T_max 0.986
_exptl_absorpt_correction_T_min 0.916
_exptl_absorpt_correction_type multi-scan
_exptl_absorpt_process_details
;
(Blessing, 1995)
;
_exptl_crystal_colour 'pale yellow'
_exptl_crystal_density_diffrn 1.651
_exptl_crystal_density_method 'not measured'
_exptl_crystal_description prism
_exptl_crystal_F_000 466
_exptl_crystal_size_max 0.3
_exptl_crystal_size_mid 0.2
_exptl_crystal_size_min 0.1
_refine_diff_density_max 0.199
_refine_diff_density_min -0.213
_refine_ls_extinction_coef 0.016(4)
_refine_ls_extinction_expression Fc^*^=kFc[1+0.001xFc^2^\l^3^/sin(2\q)]^-1/4^
_refine_ls_extinction_method SHELXL97
_refine_ls_goodness_of_fit_ref 1.011
_refine_ls_hydrogen_treatment mixed
_refine_ls_matrix_type full
_refine_ls_number_parameters 294
_refine_ls_number_reflns 3241
_refine_ls_number_restraints 1
_refine_ls_restrained_S_all 1.011
_refine_ls_R_factor_all 0.072
_refine_ls_R_factor_gt 0.0458
_refine_ls_shift/su_max 0
_refine_ls_shift/su_mean 0
_refine_ls_structure_factor_coef Fsqd
_refine_ls_weighting_details 'w=1/[\s^2^(Fo^2^)+(0.0776P)^2^] where P=(Fo^2^+2Fc^2^)/3'
_refine_ls_weighting_scheme calc
_refine_ls_wR_factor_gt 0.1196
_refine_ls_wR_factor_ref 0.1355
_reflns_number_gt 2256
_reflns_number_total 3241
_reflns_threshold_expression I>2\s(I)
_cod_data_source_file ng6162.cif
_cod_data_source_block I
_cod_depositor_comments
;

2019-10-14
Z value and formula fixed to values more according to usual
chemical conventions.                 miguel
;
_cod_original_formula_sum 'C15 H12 N5 O12'
_cod_original_formula_weight 454.3
_cod_original_formula_moiety '0.5C2 H10 N2 2+, C7 H3 N2 O6 -, C7 H4 N2 O6'
_cod_original_formula_iupac '0.5C2 H10 N2 2+, C7 H3 N2 O6 -, C7 H4 N2 O6'
_cod_original_formula_units_Z 2
_cod_database_code 2206027
_cod_database_fobs_code 2206027

loop_
_symmetry_equiv_pos_as_xyz
'x, y, z'
'-x, -y, -z'

loop_
_atom_site_label
_atom_site_fract_x
_atom_site_fract_y
_atom_site_fract_z
_atom_site_U_iso_or_equiv
_atom_site_adp_type
_atom_site_calc_flag
_atom_site_refinement_flags
_atom_site_occupancy
_atom_site_type_symbol
O1 0.3739(2) 0.04198(13) 0.75723(14) 0.0508(4) Uani d . 1 O
O2 0.6632(3) -0.01493(13) 0.76044(15) 0.0553(5) Uani d . 1 O
O3 0.7755(3) -0.38263(14) 0.94862(14) 0.0596(5) Uani d . 1 O
O4 0.6306(3) -0.42815(15) 1.09778(14) 0.0648(5) Uani d . 1 O
O5 0.0621(3) -0.26099(18) 1.15926(16) 0.0718(6) Uani d . 1 O
O6 -0.0276(3) -0.12294(18) 1.05344(18) 0.0724(6) Uani d . 1 O
O7 0.5246(3) 0.24130(15) 0.69250(16) 0.0590(5) Uani d D 1 O
O8 0.2299(3) 0.26663(15) 0.62078(17) 0.0680(5) Uani d . 1 O
O9 0.1253(3) 0.66997(17) 0.50938(18) 0.0741(6) Uani d . 1 O
O10 0.3350(3) 0.82267(16) 0.5700(2) 0.0889(7) Uani d . 1 O
O11 0.9653(3) 0.76827(14) 0.73491(15) 0.0618(5) Uani d . 1 O
O12 1.0348(3) 0.58912(16) 0.75615(16) 0.0638(5) Uani d . 1 O
N1 0.6524(3) -0.37047(16) 1.01241(16) 0.0475(5) Uani d . 1 N
N2 0.0813(3) -0.19415(18) 1.07990(18) 0.0520(5) Uani d . 1 N
N3 0.2801(3) 0.71433(18) 0.55839(17) 0.0537(5) Uani d . 1 N
N4 0.9221(3) 0.65764(17) 0.72899(16) 0.0455(5) Uani d . 1 N
N5 0.9846(3) 0.05043(17) 0.65242(17) 0.0571(6) Uani d . 1 N
H5A 0.8995 0.0265 0.7009 0.069 Uiso calc R 1 H
H5B 0.9863 0.1285 0.6413 0.069 Uiso calc R 1 H
H5C 1.1016 0.0382 0.6816 0.069 Uiso calc R 1 H
C1 0.4465(3) -0.11491(17) 0.87777(17) 0.0371(5) Uani d . 1 C
C2 0.5689(3) -0.19825(17) 0.90467(17) 0.0394(5) Uani d . 1 C
H2 0.681 -0.1975 0.8694 0.047 Uiso calc R 1 H
C3 0.5229(3) -0.28228(18) 0.98423(17) 0.0403(5) Uani d . 1 C
C4 0.3618(3) -0.28528(19) 1.04054(18) 0.0433(6) Uani d . 1 C
H4 0.332 -0.3427 1.0937 0.052 Uiso calc R 1 H
C5 0.2463(3) -0.19926(18) 1.01452(17) 0.0400(5) Uani d . 1 C
C6 0.2833(3) -0.11494(18) 0.93258(18) 0.0395(5) Uani d . 1 C
H6 0.1998 -0.0598 0.9151 0.047 Uiso calc R 1 H
C7 0.5006(3) -0.02253(17) 0.79096(18) 0.0403(5) Uani d . 1 C
C8 0.4724(3) 0.43735(17) 0.65036(16) 0.0368(5) Uani d . 1 C
C9 0.3459(3) 0.51274(18) 0.60851(17) 0.0391(5) Uani d . 1 C
H9 0.2179 0.482 0.5824 0.047 Uiso calc R 1 H
C10 0.4134(3) 0.63433(18) 0.60626(17) 0.0404(5) Uani d . 1 C
C11 0.5990(3) 0.68435(18) 0.64562(17) 0.0400(5) Uani d . 1 C
H11 0.6405 0.7669 0.6452 0.048 Uiso calc R 1 H
C12 0.7218(3) 0.60689(18) 0.68589(17) 0.0375(5) Uani d . 1 C
C13 0.6631(3) 0.48361(18) 0.68852(17) 0.0382(5) Uani d . 1 C
H13 0.7496 0.4332 0.7152 0.046 Uiso calc R 1 H
C14 0.3964(4) 0.30531(19) 0.65396(18) 0.0432(6) Uani d . 1 C
C15 0.9287(3) -0.01948(18) 0.54167(18) 0.0421(5) Uani d . 1 C
H15A 0.8006 -0.007 0.5102 0.051 Uiso calc R 1 H
H15B 0.9249 -0.1048 0.5538 0.051 Uiso calc R 1 H
H7 0.469(5) 0.1743(18) 0.709(3) 0.123(14) Uiso d D 1 H

loop_
_atom_site_aniso_label
_atom_site_aniso_U_11
_atom_site_aniso_U_22
_atom_site_aniso_U_33
_atom_site_aniso_U_12
_atom_site_aniso_U_13
_atom_site_aniso_U_23
O1 0.0486(11) 0.0417(8) 0.0650(10) 0.0101(8) 0.0127(8) 0.0141(7)
O2 0.0492(11) 0.0509(9) 0.0700(11) 0.0061(8) 0.0237(9) 0.0159(8)
O3 0.0678(13) 0.0629(11) 0.0573(11) 0.0291(9) 0.0207(10) 0.0089(8)
O4 0.0793(14) 0.0686(11) 0.0535(11) 0.0243(10) 0.0148(9) 0.0255(8)
O5 0.0613(13) 0.0999(14) 0.0587(12) 0.0094(10) 0.0249(10) 0.0247(10)
O6 0.0568(13) 0.0806(13) 0.0898(15) 0.0248(10) 0.0301(11) 0.0154(10)
O7 0.0558(12) 0.0416(9) 0.0771(12) 0.0025(8) 0.0011(9) 0.0145(8)
O8 0.0566(13) 0.0474(9) 0.0902(14) -0.0091(9) -0.0146(10) 0.0145(8)
O9 0.0581(13) 0.0767(13) 0.0840(14) 0.0186(10) -0.0189(11) 0.0052(10)
O10 0.0967(18) 0.0460(12) 0.1208(19) 0.0235(11) -0.0197(14) 0.0052(10)
O11 0.0587(12) 0.0467(10) 0.0724(12) -0.0097(8) -0.0015(9) 0.0027(8)
O12 0.0422(11) 0.0674(11) 0.0818(13) 0.0111(9) 0.0032(9) 0.0066(9)
N1 0.0557(14) 0.0459(11) 0.0427(11) 0.0130(9) 0.0059(10) 0.0060(8)
N2 0.0418(13) 0.0608(13) 0.0524(13) 0.0015(10) 0.0105(10) 0.0023(10)
N3 0.0579(15) 0.0534(13) 0.0521(12) 0.0192(11) 0.0023(11) 0.0025(9)
N4 0.0413(12) 0.0497(12) 0.0449(11) 0.0020(10) 0.0083(9) 0.0036(8)
N5 0.0560(14) 0.0594(12) 0.0518(12) -0.0124(10) 0.0190(10) -0.0014(9)
C1 0.0410(13) 0.0337(10) 0.0355(11) 0.0020(9) 0.0051(9) -0.0013(8)
C2 0.0416(14) 0.0407(11) 0.0364(12) 0.0055(10) 0.0084(10) -0.0011(9)
C3 0.0445(14) 0.0409(11) 0.0361(12) 0.0086(10) 0.0046(10) 0.0020(9)
C4 0.0466(15) 0.0454(12) 0.0368(12) 0.0013(10) 0.0072(10) 0.0036(9)
C5 0.0350(13) 0.0474(12) 0.0369(12) 0.0012(10) 0.0093(10) -0.0024(9)
C6 0.0379(13) 0.0394(11) 0.0407(12) 0.0051(9) 0.0040(10) -0.0014(8)
C7 0.0431(15) 0.0329(11) 0.0438(13) -0.0003(10) 0.0092(11) -0.0014(9)
C8 0.0415(14) 0.0384(11) 0.0298(11) 0.0020(9) 0.0066(9) 0.0032(8)
C9 0.0379(13) 0.0452(12) 0.0328(11) 0.0020(10) 0.0041(9) -0.0004(8)
C10 0.0472(14) 0.0430(12) 0.0327(11) 0.0117(10) 0.0055(10) 0.0020(8)
C11 0.0482(15) 0.0356(11) 0.0361(12) 0.0048(10) 0.0069(10) 0.0015(8)
C12 0.0387(13) 0.0415(11) 0.0316(11) 0.0011(9) 0.0077(9) 0.0020(8)
C13 0.0444(14) 0.0393(11) 0.0320(11) 0.0069(10) 0.0075(10) 0.0039(8)
C14 0.0467(16) 0.0424(12) 0.0385(12) 0.0002(11) 0.0041(11) 0.0059(9)
C15 0.0437(14) 0.0389(11) 0.0434(12) 0.0004(10) 0.0103(10) 0.0060(9)

loop_
_atom_type_symbol
_atom_type_description
_atom_type_scat_dispersion_real
_atom_type_scat_dispersion_imag
_atom_type_scat_source
C C 0.0033 0.0016 'International Tables Vol C Tables 4.2.6.8 and 6.1.1.4'
H H 0 0 'International Tables Vol C Tables 4.2.6.8 and 6.1.1.4'
N N 0.0061 0.0033 'International Tables Vol C Tables 4.2.6.8 and 6.1.1.4'
O O 0.0106 0.006 'International Tables Vol C Tables 4.2.6.8 and 6.1.1.4'

loop_
_geom_angle_atom_site_label_1
_geom_angle_atom_site_label_2
_geom_angle_atom_site_label_3
_geom_angle_site_symmetry_1
_geom_angle_site_symmetry_3
_geom_angle
C14 O7 H7 . . 109(3)
O4 N1 O3 . . 123.8(2)
O4 N1 C3 . . 118.1(2)
O3 N1 C3 . . 118.10(18)
O6 N2 O5 . . 123.3(2)
O6 N2 C5 . . 118.5(2)
O5 N2 C5 . . 118.1(2)
O9 N3 O10 . . 123.6(2)
O9 N3 C10 . . 118.95(19)
O10 N3 C10 . . 117.5(2)
O12 N4 O11 . . 124.0(2)
O12 N4 C12 . . 118.64(18)
O11 N4 C12 . . 117.41(19)
C15 N5 H5A . . 109.5
C15 N5 H5B . . 109.5
H5A N5 H5B . . 109.5
C15 N5 H5C . . 109.5
H5A N5 H5C . . 109.5
H5B N5 H5C . . 109.5
C6 C1 C2 . . 119.86(19)
C6 C1 C7 . . 121.5(2)
C2 C1 C7 . . 118.6(2)
C3 C2 C1 . . 119.4(2)
C3 C2 H2 . . 120.3
C1 C2 H2 . . 120.3
C4 C3 C2 . . 122.5(2)
C4 C3 N1 . . 118.23(19)
C2 C3 N1 . . 119.3(2)
C3 C4 C5 . . 116.8(2)
C3 C4 H4 . . 121.6
C5 C4 H4 . . 121.6
C4 C5 C6 . . 122.9(2)
C4 C5 N2 . . 118.01(19)
C6 C5 N2 . . 119.0(2)
C1 C6 C5 . . 118.5(2)
C1 C6 H6 . . 120.7
C5 C6 H6 . . 120.7
O2 C7 O1 . . 125.5(2)
O2 C7 C1 . . 117.6(2)
O1 C7 C1 . . 116.8(2)
C9 C8 C13 . . 120.38(19)
C9 C8 C14 . . 118.1(2)
C13 C8 C14 . . 121.48(19)
C10 C9 C8 . . 118.6(2)
C10 C9 H9 . . 120.7
C8 C9 H9 . . 120.7
C11 C10 C9 . . 123.0(2)
C11 C10 N3 . . 118.33(19)
C9 C10 N3 . . 118.7(2)
C10 C11 C12 . . 116.98(19)
C10 C11 H11 . . 121.5
C12 C11 H11 . . 121.5
C11 C12 C13 . . 122.6(2)
C11 C12 N4 . . 118.40(18)
C13 C12 N4 . . 119.0(2)
C8 C13 C12 . . 118.3(2)
C8 C13 H13 . . 120.8
C12 C13 H13 . . 120.8
O8 C14 O7 . . 125.3(2)
O8 C14 C8 . . 120.6(2)
O7 C14 C8 . . 114.1(2)
N5 C15 C15 . 2_756 110.4(2)
N5 C15 H15A . . 109.6
C15 C15 H15A 2_756 . 109.6
N5 C15 H15B . . 109.6
C15 C15 H15B 2_756 . 109.6
H15A C15 H15B . . 108.1

loop_
_geom_bond_atom_site_label_1
_geom_bond_atom_site_label_2
_geom_bond_site_symmetry_2
_geom_bond_distance
O1 C7 . 1.271(3)
O2 C7 . 1.229(3)
O3 N1 . 1.226(2)
O4 N1 . 1.224(2)
O5 N2 . 1.223(3)
O6 N2 . 1.215(3)
O7 C14 . 1.292(3)
O7 H7 . 0.833(10)
O8 C14 . 1.205(3)
O9 N3 . 1.204(3)
O10 N3 . 1.219(3)
O11 N4 . 1.232(2)
O12 N4 . 1.213(2)
N1 C3 . 1.468(3)
N2 C5 . 1.469(3)
N3 C10 . 1.477(3)
N4 C12 . 1.468(3)
N5 C15 . 1.483(3)
N5 H5A . 0.89
N5 H5B . 0.89
N5 H5C . 0.89
C1 C6 . 1.377(3)
C1 C2 . 1.388(3)
C1 C7 . 1.516(3)
C2 C3 . 1.379(3)
C2 H2 . 0.93
C3 C4 . 1.371(3)
C4 C5 . 1.376(3)
C4 H4 . 0.93
C5 C6 . 1.390(3)
C6 H6 . 0.93
C8 C9 . 1.384(3)
C8 C13 . 1.386(3)
C8 C14 . 1.502(3)
C9 C10 . 1.379(3)
C9 H9 . 0.93
C10 C11 . 1.367(3)
C11 C12 . 1.377(3)
C11 H11 . 0.93
C12 C13 . 1.386(3)
C13 H13 . 0.93
C15 C15 2_756 1.506(4)
C15 H15A . 0.97
C15 H15B . 0.97

loop_
_geom_hbond_atom_site_label_D
_geom_hbond_atom_site_label_H
_geom_hbond_atom_site_label_A
_geom_hbond_site_symmetry_A
_geom_hbond_distance_DH
_geom_hbond_distance_HA
_geom_hbond_distance_DA
_geom_hbond_angle_DHA
O7 H7 O1 . 0.833(10) 1.677(11) 2.507(2) 173(4)
N5 H5A O2 . 0.89 1.88 2.732(3) 161
N5 H5B O8 1_655 0.89 2.17 2.820(3) 129
N5 H5C O1 1_655 0.89 2.02 2.899(3) 170
